data_4105442
loop_
_publ_author_name
'Kirsten Spannhoff'
'Nadine Kuhl'
'Gerald Kehr'
'Roland Fr\"ohlich'
'Gerhard Erker'

_publ_section_title
;
 Remarkable Product Diversity in the "Self-Organized" Reaction of
 Deprotonated Acetonitrile with Chlorophosphines
;
_journal_name_full 'Journal of the American Chemical Society'
_journal_page_first 17836
_journal_page_last 17842
_journal_paper_doi 10.1021/ja905676a
_journal_volume 131
_journal_year 2009
_chemical_formula_sum 'C12 H23 N2 P'
_chemical_formula_weight 226.29
_chemical_name_systematic
; 
 ? 
;
_space_group_IT_number 36
_symmetry_cell_setting orthorhombic
_symmetry_space_group_name_Hall 'C 2c -2'
_symmetry_space_group_name_H-M 'C m c 21'
_atom_sites_solution_hydrogens 'at N1, C3, and C4 from difmap, others geom'
_atom_sites_solution_primary direct
_atom_sites_solution_secondary difmap
_audit_creation_method SHELXL-97
_cell_angle_alpha 90.00
_cell_angle_beta 90.00
_cell_angle_gamma 90.00
_cell_formula_units_Z 4
_cell_length_a 10.9903(2)
_cell_length_b 12.2569(3)
_cell_length_c 10.5191(2)
_cell_measurement_reflns_used 1216
_cell_measurement_temperature 223(2)
_cell_measurement_theta_max 68.25
_cell_measurement_theta_min 0.88
_cell_volume 1417.00(5)
_computing_cell_refinement 'Collect (Nonius B.V., 1998)'
_computing_data_collection 'Collect (Nonius B.V., 1998)'
_computing_data_reduction 'Denzo-SMN (Otwinowski & Minor, 1997)'
_computing_molecular_graphics 'XP (BrukerAXS, 2000)'
_computing_publication_material 'SHELXL-97 (Sheldrick, 1997)'
_computing_structure_refinement 'SHELXL-97 (Sheldrick, 1997)'
_computing_structure_solution 'SHELXS-97 (Sheldrick, 1990)'
_diffrn_ambient_temperature 223(2)
_diffrn_measured_fraction_theta_full 0.983
_diffrn_measured_fraction_theta_max 0.983
_diffrn_measurement_device_type 'Nonius KappaCCD APEXII'
_diffrn_measurement_method '\w and \f scans'
_diffrn_radiation_monochromator graphite
_diffrn_radiation_source 'fine-focus sealed tube'
_diffrn_radiation_type CuK\a
_diffrn_radiation_wavelength 1.54178
_diffrn_reflns_av_R_equivalents 0.047
_diffrn_reflns_av_sigmaI/netI 0.0208
_diffrn_reflns_limit_h_max 13
_diffrn_reflns_limit_h_min -13
_diffrn_reflns_limit_k_max 14
_diffrn_reflns_limit_k_min -14
_diffrn_reflns_limit_l_max 12
_diffrn_reflns_limit_l_min -12
_diffrn_reflns_number 7625
_diffrn_reflns_theta_full 67.48
_diffrn_reflns_theta_max 67.48
_diffrn_reflns_theta_min 5.41
_exptl_absorpt_coefficient_mu 1.502
_exptl_absorpt_correction_T_max 0.8061
_exptl_absorpt_correction_T_min 0.6215
_exptl_absorpt_correction_type multi-scan
_exptl_absorpt_process_details 'Denzo (Otwinowski, Borek, Majewski & Minor, 2003)'
_exptl_crystal_colour colourless
_exptl_crystal_density_diffrn 1.061
_exptl_crystal_description block
_exptl_crystal_F_000 496
_exptl_crystal_size_max 0.35
_exptl_crystal_size_mid 0.20
_exptl_crystal_size_min 0.15
_refine_diff_density_max 0.121
_refine_diff_density_min -0.144
_refine_diff_density_rms 0.032
_refine_ls_abs_structure_details 'Flack H D (1983), Acta Cryst. A39, 876-881'
_refine_ls_abs_structure_Flack 0.54(3)
_refine_ls_extinction_method none
_refine_ls_goodness_of_fit_ref 1.073
_refine_ls_hydrogen_treatment mixed
_refine_ls_matrix_type full
_refine_ls_number_parameters 92
_refine_ls_number_reflns 1221
_refine_ls_number_restraints 1
_refine_ls_restrained_S_all 1.073
_refine_ls_R_factor_all 0.0302
_refine_ls_R_factor_gt 0.0299
_refine_ls_shift/su_max 0.000
_refine_ls_shift/su_mean 0.000
_refine_ls_structure_factor_coef Fsqd
_refine_ls_weighting_details 'calc w=1/[\s^2^(Fo^2^)+(0.0462P)^2^+0.4136P] where P=(Fo^2^+2Fc^2^)/3'
_refine_ls_weighting_scheme calc
_refine_ls_wR_factor_gt 0.0771
_refine_ls_wR_factor_ref 0.0774
_reflns_number_gt 1203
_reflns_number_total 1221
_reflns_threshold_expression >2sigma(I)
_cod_data_source_file ja905676a_si_002.cif
_cod_data_source_block erk5205
_cod_database_code 4105442

loop_
_symmetry_equiv_pos_as_xyz
'x, y, z'
'-x, -y, z+1/2'
'x, -y, z+1/2'
'-x, y, z'
'x+1/2, y+1/2, z'
'-x+1/2, -y+1/2, z+1/2'
'x+1/2, -y+1/2, z+1/2'
'-x+1/2, y+1/2, z'

loop_
_atom_site_label
_atom_site_type_symbol
_atom_site_fract_x
_atom_site_fract_y
_atom_site_fract_z
_atom_site_U_iso_or_equiv
_atom_site_adp_type
_atom_site_occupancy
_atom_site_symmetry_multiplicity
_atom_site_calc_flag
_atom_site_refinement_flags
P1 P 1.0000 0.87553(4) 0.05778(5) 0.03566(17) Uani 1 2 d S
N1 N 1.0000 0.73469(14) 0.0615(3) 0.0384(4) Uani 1 2 d S
H1 H 1.0000 0.702(3) 0.132(4) 0.046 Uiso 1 2 d S
C2 C 1.0000 0.66658(19) -0.0412(2) 0.0329(5) Uani 1 2 d S
C3 C 1.0000 0.7168(2) -0.1698(3) 0.0447(6) Uani 1 2 d S
H3A H 0.930(2) 0.7604(19) -0.184(2) 0.054 Uiso 1 1 d .
H3B H 1.0000 0.665(3) -0.239(3) 0.054 Uiso 1 2 d S
C4 C 1.0000 0.55715(19) -0.0245(2) 0.0406(5) Uani 1 2 d S
H4 H 1.0000 0.527(2) 0.060(4) 0.049 Uiso 1 2 d S
C5 C 1.0000 0.4823(2) -0.1248(3) 0.0463(6) Uani 1 2 d S
N6 N 1.0000 0.4189(2) -0.2050(2) 0.0652(7) Uani 1 2 d S
C7 C 0.85797(16) 0.90518(15) 0.15041(19) 0.0443(4) Uani 1 1 d .
C8 C 0.75566(17) 0.8617(2) 0.0670(4) 0.0673(6) Uani 1 1 d .
H8A H 0.7614 0.8941 -0.0169 0.101 Uiso 1 1 calc R
H8B H 0.6778 0.8803 0.1048 0.101 Uiso 1 1 calc R
H8C H 0.7626 0.7830 0.0601 0.101 Uiso 1 1 calc R
C9 C 0.8470(2) 0.8521(3) 0.2803(2) 0.0739(7) Uani 1 1 d .
H9A H 0.7663 0.8653 0.3143 0.111 Uiso 1 1 calc R
H9B H 0.9074 0.8829 0.3371 0.111 Uiso 1 1 calc R
H9C H 0.8603 0.7741 0.2724 0.111 Uiso 1 1 calc R
C10 C 0.8435(3) 1.02827(19) 0.1619(4) 0.0837(9) Uani 1 1 d .
H10A H 0.7610 1.0453 0.1878 0.126 Uiso 1 1 calc R
H10B H 0.8601 1.0620 0.0803 0.126 Uiso 1 1 calc R
H10C H 0.9002 1.0559 0.2248 0.126 Uiso 1 1 calc R

loop_
_atom_site_aniso_label
_atom_site_aniso_U_11
_atom_site_aniso_U_22
_atom_site_aniso_U_33
_atom_site_aniso_U_23
_atom_site_aniso_U_13
_atom_site_aniso_U_12
P1 0.0470(3) 0.0239(3) 0.0361(3) -0.0004(3) 0.000 0.000
N1 0.0583(10) 0.0250(8) 0.0319(9) 0.0003(11) 0.000 0.000
C2 0.0367(11) 0.0302(11) 0.0319(12) -0.0014(9) 0.000 0.000
C3 0.0651(16) 0.0354(12) 0.0338(13) -0.0018(11) 0.000 0.000
C4 0.0594(14) 0.0296(11) 0.0327(13) -0.0013(10) 0.000 0.000
C5 0.0678(16) 0.0309(13) 0.0402(13) 0.0011(11) 0.000 0.000
N6 0.112(2) 0.0374(12) 0.0457(13) -0.0114(11) 0.000 0.000
C7 0.0472(9) 0.0382(9) 0.0476(10) -0.0041(8) 0.0020(8) 0.0041(7)
C8 0.0480(10) 0.0876(15) 0.0662(16) -0.0101(14) -0.0002(14) 0.0027(9)
C9 0.0611(12) 0.1080(19) 0.0526(12) 0.0119(13) 0.0146(11) 0.0168(13)
C10 0.0819(15) 0.0458(13) 0.123(3) -0.0154(14) 0.0287(17) 0.0128(11)

loop_
_atom_type_symbol
_atom_type_description
_atom_type_scat_dispersion_real
_atom_type_scat_dispersion_imag
_atom_type_scat_source
C C 0.0181 0.0091 'International Tables Vol C Tables 4.2.6.8 and 6.1.1.4'
H H 0.0000 0.0000 'International Tables Vol C Tables 4.2.6.8 and 6.1.1.4'
N N 0.0311 0.0180 'International Tables Vol C Tables 4.2.6.8 and 6.1.1.4'
P P 0.2955 0.4335 'International Tables Vol C Tables 4.2.6.8 and 6.1.1.4'

loop_
_geom_angle_atom_site_label_1
_geom_angle_atom_site_label_2
_geom_angle_atom_site_label_3
_geom_angle
_geom_angle_site_symmetry_1
_geom_angle_site_symmetry_3
N1 P1 C7 100.49(8) . 4_755
N1 P1 C7 100.48(8) . .
C7 P1 C7 112.65(12) 4_755 .
C2 N1 P1 126.4(2) . .
C2 N1 H1 114(2) . .
P1 N1 H1 120(2) . .
C4 C2 N1 120.3(2) . .
C4 C2 C3 121.9(2) . .
N1 C2 C3 117.8(2) . .
C2 C3 H3A 112.1(13) . .
C2 C3 H3B 114(2) . .
H3A C3 H3B 104.5(17) . .
C2 C4 C5 123.6(2) . .
C2 C4 H4 119.6(17) . .
C5 C4 H4 116.8(17) . .
N6 C5 C4 178.4(3) . .
C9 C7 C10 110.2(2) . .
C9 C7 C8 108.0(2) . .
C10 C7 C8 108.4(2) . .
C9 C7 P1 116.78(14) . .
C10 C7 P1 108.67(15) . .
C8 C7 P1 104.33(15) . .
C7 C8 H8A 109.5 . .
C7 C8 H8B 109.5 . .
H8A C8 H8B 109.5 . .
C7 C8 H8C 109.5 . .
H8A C8 H8C 109.5 . .
H8B C8 H8C 109.5 . .
C7 C9 H9A 109.5 . .
C7 C9 H9B 109.5 . .
H9A C9 H9B 109.5 . .
C7 C9 H9C 109.5 . .
H9A C9 H9C 109.5 . .
H9B C9 H9C 109.5 . .
C7 C10 H10A 109.5 . .
C7 C10 H10B 109.5 . .
H10A C10 H10B 109.5 . .
C7 C10 H10C 109.5 . .
H10A C10 H10C 109.5 . .
H10B C10 H10C 109.5 . .

loop_
_geom_bond_atom_site_label_1
_geom_bond_atom_site_label_2
_geom_bond_distance
_geom_bond_site_symmetry_2
P1 N1 1.7267(17) .
P1 C7 1.8757(18) 4_755
P1 C7 1.8757(18) .
N1 C2 1.365(3) .
N1 H1 0.84(4) .
C2 C4 1.353(3) .
C2 C3 1.487(4) .
C3 H3A 0.95(2) .
C3 H3B 0.96(4) .
C4 C5 1.399(4) .
C4 H4 0.96(4) .
C5 N6 1.146(4) .
C7 C9 1.518(3) .
C7 C10 1.522(3) .
C7 C8 1.522(3) .
C8 H8A 0.9700 .
C8 H8B 0.9700 .
C8 H8C 0.9700 .
C9 H9A 0.9700 .
C9 H9B 0.9700 .
C9 H9C 0.9700 .
C10 H10A 0.9700 .
C10 H10B 0.9700 .
C10 H10C 0.9700 .

loop_
_geom_torsion_atom_site_label_1
_geom_torsion_atom_site_label_2
_geom_torsion_atom_site_label_3
_geom_torsion_atom_site_label_4
_geom_torsion
_geom_torsion_site_symmetry_1
C7 P1 N1 C2 -122.18(6) 4_755
C7 P1 N1 C2 122.18(6) .
P1 N1 C2 C4 180.0 .
P1 N1 C2 C3 0.0 .
N1 C2 C4 C5 180.0 .
C3 C2 C4 C5 0.0 .
C2 C4 C5 N6 180.000(13) .
N1 P1 C7 C9 52.8(2) .
C7 P1 C7 C9 -53.3(2) 4_755
N1 P1 C7 C10 178.2(2) .
C7 P1 C7 C10 72.0(2) 4_755
N1 P1 C7 C8 -66.36(17) .
C7 P1 C7 C8 -172.49(11) 4_755
